data_1571211
loop_
_publ_author_name
'Meng, Jiantao'
'Su, Yuan'
'Zhu, Hang'
'Cai, Ting'

_publ_section_title
;
 Shape memory and self-healing in a molecular crystal with inverse
 temperature symmetry breaking.
;
_journal_issue 15
_journal_name_full 'Chemical science'
_journal_page_first 5738
_journal_page_last 5745
_journal_paper_doi 10.1039/d3sc06800e
_journal_volume 15
_journal_year 2024
_chemical_formula_moiety 'C10 H15 N5 O3'
_chemical_formula_sum 'C10 H15 N5 O3'
_chemical_formula_weight 253.27
_chemical_name_common 2-amino-9-[4-hydroxy-3-(hydroxymethyl)butyl]-1H-purin-6-one
_chemical_name_systematic penciclovir
_space_group_crystal_system triclinic
_space_group_IT_number 2
_space_group_name_Hall '-P 1'
_space_group_name_H-M_alt 'P -1'
_atom_sites_solution_hydrogens geom
_atom_sites_solution_primary dual
_audit_creation_date 2022-07-16
_audit_creation_method
;
Olex2 1.2
(compiled 2018.05.29 svn.r3508 for OlexSys, GUI svn.r5506)
;
_audit_update_record
;
2023-12-12 deposited with the CCDC.	2024-03-08 downloaded from the CCDC.
;
_cell_angle_alpha 87.335(12)
_cell_angle_beta 80.598(13)
_cell_angle_gamma 86.279(15)
_cell_formula_units_Z 4
_cell_length_a 9.093(4)
_cell_length_b 10.918(4)
_cell_length_c 11.805(4)
_cell_measurement_reflns_used 3119
_cell_measurement_temperature 400
_cell_measurement_theta_max 25.83
_cell_measurement_theta_min 3.12
_cell_volume 1153.0(8)
_computing_cell_refinement 'SAINT V8.40A (?, 2016)'
_computing_data_reduction 'SAINT V8.40A (?, 2016)'
_computing_molecular_graphics 'Olex2 (Dolomanov et al., 2009)'
_computing_publication_material 'Olex2 (Dolomanov et al., 2009)'
_computing_structure_refinement 'ShelXL (Sheldrick, 2015)'
_computing_structure_solution 'ShelXT (Sheldrick, 2015)'
_diffrn_ambient_temperature 400
_diffrn_measured_fraction_theta_full 0.992
_diffrn_measured_fraction_theta_max 0.983
_diffrn_measurement_device_type 'Bruker D8 VENTURE'
_diffrn_measurement_method '\f and \w scans'
_diffrn_radiation_type MoK\a
_diffrn_radiation_wavelength 0.71073
_diffrn_reflns_av_R_equivalents 0.0557
_diffrn_reflns_av_unetI/netI 0.0701
_diffrn_reflns_Laue_measured_fraction_full 0.992
_diffrn_reflns_Laue_measured_fraction_max 0.983
_diffrn_reflns_limit_h_max 11
_diffrn_reflns_limit_h_min -11
_diffrn_reflns_limit_k_max 13
_diffrn_reflns_limit_k_min -13
_diffrn_reflns_limit_l_max 14
_diffrn_reflns_limit_l_min -14
_diffrn_reflns_number 13021
_diffrn_reflns_point_group_measured_fraction_full 0.992
_diffrn_reflns_point_group_measured_fraction_max 0.983
_diffrn_reflns_theta_full 25.242
_diffrn_reflns_theta_max 26.451
_diffrn_reflns_theta_min 1.870
_diffrn_standards_number 0
_exptl_absorpt_coefficient_mu 0.111
_exptl_absorpt_correction_T_max 0.7454
_exptl_absorpt_correction_T_min 0.6501
_exptl_absorpt_correction_type multi-scan
_exptl_absorpt_process_details
'SADABS-2016/2 (Bruker,2016/2) was used for absorption correction. wR2(int) was 0.1526 before and 0.0573 after correction. The Ratio of minimum to maximum transmission is 0.8721. The \l/2 correction factor is Not present.'
_exptl_crystal_colour colourless
_exptl_crystal_colour_primary colourless
_exptl_crystal_density_diffrn 1.459
_exptl_crystal_description block
_exptl_crystal_F_000 536
_exptl_crystal_recrystallization_method 'Cooperative phase transition'
_exptl_crystal_size_max 0.28
_exptl_crystal_size_mid 0.15
_exptl_crystal_size_min 0.12
_refine_diff_density_max 0.408
_refine_diff_density_min -0.230
_refine_diff_density_rms 0.055
_refine_ls_extinction_method none
_refine_ls_goodness_of_fit_ref 1.074
_refine_ls_hydrogen_treatment constr
_refine_ls_matrix_type full
_refine_ls_number_parameters 329
_refine_ls_number_reflns 4689
_refine_ls_number_restraints 7
_refine_ls_restrained_S_all 1.079
_refine_ls_R_factor_all 0.1243
_refine_ls_R_factor_gt 0.0729
_refine_ls_shift/su_max 0.000
_refine_ls_shift/su_mean 0.000
_refine_ls_structure_factor_coef Fsqd
_refine_ls_weighting_details 'w=1/[\s^2^(Fo^2^)+(0.0759P)^2^+0.5902P] where P=(Fo^2^+2Fc^2^)/3'
_refine_ls_weighting_scheme calc
_refine_ls_wR_factor_gt 0.1664
_refine_ls_wR_factor_ref 0.1971
_reflns_Friedel_coverage 0.000
_reflns_number_gt 2826
_reflns_number_total 4689
_reflns_threshold_expression 'I > 2\s(I)'
_cod_data_source_file d3sc06800e15.cif
_cod_data_source_block mo_2022710_0m
_cod_depositor_comments 'Adding full bibliography for 1571210--1571211.cif.'
_cod_original_cell_volume 1153.1(8)
_cod_database_code 1571211
_shelx_shelxl_version_number 2018/3
_shelx_space_group_comment
;
The symmetry employed for this shelxl refinement is uniquely defined
by the following loop, which should always be used as a source of
symmetry information in preference to the above space-group names.
They are only intended as comments.
;
_shelx_estimated_absorpt_t_max 0.987
_shelx_estimated_absorpt_t_min 0.970
_olex2_refinement_description
;
1. Fixed Uiso
 At 1.2 times of:
  All C(H) groups, All C(H,H) groups, All N(H) groups, All N(H,H) groups
 At 1.5 times of:
  All O(H) groups
2. Rigid bond restraints
 C19, C18
 with sigma for 1-2 distances of 0.005 and sigma for 1-3 distances of 0.005
3. Uiso/Uaniso restraints and constraints
C19 \\sim C18: within 2A with sigma of 0.005 and sigma for terminal atoms of
0.01
4.a Ternary CH refined with riding coordinates:
 C18(H18), C8(H8)
4.b Secondary CH2 refined with riding coordinates:
 C17(H17a,H17b), C7(H7a,H7b), C6(H6a,H6b), C16(H16a,H16b), C10(H10a,H10b),
 C19(H19a,H19b), C9(H9a,H9b), C20(H20a,H20b)
4.c Aromatic/amide H refined with riding coordinates:
 N007(H007), N008(H008), C5(H5), C15(H15)
4.d X=CH2 refined with riding coordinates:
 N00A(H00a,H00b), N00B(H00c,H00d)
4.e Idealised tetrahedral OH refined as rotating group:
 O5(H5a), O6(H6), O2(H2), O3(H3)
;
_olex2_submission_special_instructions 'No special instructions were received'

loop_
_space_group_symop_operation_xyz
'x, y, z'
'-x, -y, -z'

loop_
_atom_site_label
_atom_site_type_symbol
_atom_site_fract_x
_atom_site_fract_y
_atom_site_fract_z
_atom_site_U_iso_or_equiv
_atom_site_adp_type
_atom_site_occupancy
_atom_site_site_symmetry_order
_atom_site_calc_flag
_atom_site_refinement_flags_posn
_atom_site_refinement_flags_adp
_atom_site_refinement_flags_occupancy
_atom_site_disorder_assembly
_atom_site_disorder_group
O1 O 0.3284(3) 0.7472(2) 0.43698(18) 0.0638(7) Uani 1 1 d . . . . .
O4 O 0.1963(3) 0.2515(2) 0.56180(18) 0.0654(7) Uani 1 1 d . . . . .
N003 N 0.5356(3) 0.3321(2) 0.2949(2) 0.0479(7) Uani 1 1 d . . . . .
N004 N -0.0214(3) 0.8450(2) 0.6939(2) 0.0472(6) Uani 1 1 d . . . . .
N005 N -0.0505(3) 0.6248(2) 0.7151(2) 0.0489(7) Uani 1 1 d . . . . .
N006 N 0.5582(3) 0.1107(2) 0.27290(19) 0.0470(6) Uani 1 1 d . . . . .
N007 N 0.1845(3) 0.8879(2) 0.5487(2) 0.0489(7) Uani 1 1 d . . . . .
H007 H 0.238430 0.944291 0.513798 0.059 Uiso 1 1 calc R . . . .
N008 N 0.3385(3) 0.3856(2) 0.4455(2) 0.0499(7) Uani 1 1 d . . . . .
H008 H 0.288014 0.445320 0.481513 0.060 Uiso 1 1 calc R . . . .
N009 N 0.3742(3) 0.0520(2) 0.4108(2) 0.0537(7) Uani 1 1 d . . . . .
N00A N 0.0427(3) 1.0438(3) 0.6459(2) 0.0664(9) Uani 1 1 d . . . . .
H00A H -0.029491 1.070910 0.696588 0.080 Uiso 1 1 calc R . . . .
H00B H 0.099867 1.094373 0.604872 0.080 Uiso 1 1 calc R . . . .
N00B N 0.4802(4) 0.5332(3) 0.3454(2) 0.0677(9) Uani 1 1 d . . . . .
H00C H 0.550897 0.556527 0.292821 0.081 Uiso 1 1 calc R . . . .
H00D H 0.426798 0.586478 0.388173 0.081 Uiso 1 1 calc R . . . .
N00C N 0.1367(3) 0.5569(2) 0.5816(2) 0.0550(7) Uani 1 1 d . . . . .
O5 O 0.8169(3) 0.2280(3) -0.2335(2) 0.0985(10) Uani 1 1 d . . . . .
H5A H 0.780819 0.231936 -0.292934 0.148 Uiso 1 1 calc GR . . . .
O6 O 0.7432(4) -0.0442(3) -0.1264(3) 0.1029(10) Uani 1 1 d . . . . .
H6 H 0.792664 -0.075285 -0.183398 0.154 Uiso 1 1 calc GR . . . .
O2 O -0.3020(3) 0.7170(3) 1.2234(2) 0.0912(10) Uani 1 1 d . . . . .
H2 H -0.266300 0.731522 1.280455 0.137 Uiso 1 1 calc GR . . . .
O3 O -0.2522(4) 0.4489(3) 1.1011(4) 0.1120(12) Uani 1 1 d . . . . .
H3 H -0.306874 0.408654 1.148896 0.168 Uiso 1 1 calc GR . . . .
C14 C 0.4937(3) 0.2164(3) 0.3226(2) 0.0440(7) Uani 1 1 d . . . . .
C4 C 0.0185(3) 0.7268(3) 0.6669(2) 0.0451(7) Uani 1 1 d . . . . .
C18 C 0.7568(4) 0.1477(3) -0.0382(2) 0.0555(8) Uani 1 1 d . U . . .
H18 H 0.831699 0.196957 -0.013995 0.067 Uiso 1 1 calc R . . . .
C2 C 0.2232(4) 0.7685(3) 0.5181(2) 0.0468(7) Uani 1 1 d . . . . .
C3 C 0.1335(3) 0.6832(3) 0.5848(2) 0.0450(7) Uani 1 1 d . . . . .
C13 C 0.3807(4) 0.1782(3) 0.4075(2) 0.0463(7) Uani 1 1 d . . . . .
C12 C 0.2968(4) 0.2676(3) 0.4782(2) 0.0484(8) Uani 1 1 d . . . . .
C17 C 0.6285(4) 0.1402(3) 0.0624(2) 0.0528(8) Uani 1 1 d . . . . .
H17A H 0.573945 0.219564 0.069636 0.063 Uiso 1 1 calc R . . . .
H17B H 0.560386 0.080963 0.046133 0.063 Uiso 1 1 calc R . . . .
C1 C 0.0660(4) 0.9241(3) 0.6311(2) 0.0469(7) Uani 1 1 d . . . . .
C7 C -0.1208(3) 0.6416(3) 0.9256(2) 0.0516(8) Uani 1 1 d . . . . .
H7A H -0.061925 0.713438 0.917553 0.062 Uiso 1 1 calc R . . . .
H7B H -0.056100 0.571168 0.942183 0.062 Uiso 1 1 calc R . . . .
C6 C -0.1733(4) 0.6235(3) 0.8124(2) 0.0517(8) Uani 1 1 d . . . . .
H6A H -0.219965 0.545710 0.816250 0.062 Uiso 1 1 calc R . . . .
H6B H -0.247905 0.688244 0.800055 0.062 Uiso 1 1 calc R . . . .
C8 C -0.2472(4) 0.6579(3) 1.0271(2) 0.0529(8) Uani 1 1 d . . . . .
H8 H -0.315411 0.725137 1.005911 0.063 Uiso 1 1 calc R . . . .
C16 C 0.6806(4) 0.1033(3) 0.1755(2) 0.0544(8) Uani 1 1 d . . . . .
H16A H 0.724384 0.019921 0.171643 0.065 Uiso 1 1 calc R . . . .
H16B H 0.757287 0.156754 0.187669 0.065 Uiso 1 1 calc R . . . .
C5 C 0.0261(4) 0.5263(3) 0.6602(3) 0.0550(8) Uani 1 1 d . . . . .
H5 H 0.001440 0.445493 0.677423 0.066 Uiso 1 1 calc R . . . .
C15 C 0.4813(4) 0.0163(3) 0.3293(3) 0.0539(8) Uani 1 1 d . . . . .
H15 H 0.503236 -0.065543 0.311320 0.065 Uiso 1 1 calc R . . . .
C11 C 0.4535(4) 0.4148(3) 0.3606(2) 0.0483(8) Uani 1 1 d . . . . .
C10 C -0.3371(4) 0.5456(4) 1.0554(3) 0.0775(12) Uani 1 1 d . . . . .
H10A H -0.425560 0.566158 1.110618 0.093 Uiso 1 1 calc R . . . .
H10B H -0.369175 0.519574 0.986317 0.093 Uiso 1 1 calc R . . . .
C19 C 0.8348(5) 0.0219(4) -0.0715(3) 0.0716(10) Uani 1 1 d . U . . .
H19A H 0.928457 0.033766 -0.122231 0.086 Uiso 1 1 calc R . . . .
H19B H 0.856529 -0.023656 -0.003116 0.086 Uiso 1 1 calc R . . . .
C9 C -0.1850(4) 0.6970(4) 1.1293(3) 0.0649(10) Uani 1 1 d . . . . .
H9A H -0.113489 0.633853 1.150754 0.078 Uiso 1 1 calc R . . . .
H9B H -0.133387 0.771978 1.109616 0.078 Uiso 1 1 calc R . . . .
C20 C 0.7012(5) 0.2169(4) -0.1377(3) 0.0749(11) Uani 1 1 d . . . . .
H20A H 0.620524 0.174330 -0.159831 0.090 Uiso 1 1 calc R . . . .
H20B H 0.662012 0.298198 -0.114131 0.090 Uiso 1 1 calc R . . . .

loop_
_atom_site_aniso_label
_atom_site_aniso_U_11
_atom_site_aniso_U_22
_atom_site_aniso_U_33
_atom_site_aniso_U_23
_atom_site_aniso_U_13
_atom_site_aniso_U_12
O1 0.0710(16) 0.0619(15) 0.0477(12) -0.0074(11) 0.0228(12) -0.0011(12)
O4 0.0753(17) 0.0631(15) 0.0469(12) -0.0103(11) 0.0285(12) -0.0121(13)
N003 0.0512(16) 0.0500(16) 0.0386(13) -0.0069(11) 0.0063(12) -0.0051(13)
N004 0.0475(15) 0.0497(16) 0.0402(13) -0.0058(11) 0.0053(11) -0.0009(12)
N005 0.0516(16) 0.0547(16) 0.0369(12) -0.0040(11) 0.0058(12) -0.0069(13)
N006 0.0487(15) 0.0533(16) 0.0348(12) -0.0069(11) 0.0054(11) 0.0022(13)
N007 0.0540(17) 0.0486(16) 0.0393(13) -0.0007(11) 0.0073(12) -0.0052(13)
N008 0.0557(16) 0.0487(16) 0.0395(13) -0.0099(11) 0.0116(12) -0.0030(13)
N009 0.0644(18) 0.0505(16) 0.0412(13) -0.0040(11) 0.0074(13) -0.0043(13)
N00A 0.079(2) 0.0509(18) 0.0573(16) -0.0034(13) 0.0235(15) -0.0011(15)
N00B 0.081(2) 0.0542(18) 0.0574(17) -0.0092(13) 0.0240(15) -0.0121(16)
N00C 0.0625(18) 0.0536(17) 0.0441(14) -0.0066(12) 0.0058(13) -0.0017(14)
O5 0.099(2) 0.135(3) 0.0470(14) 0.0130(17) 0.0161(15) 0.022(2)
O6 0.093(2) 0.103(2) 0.105(2) -0.0378(19) 0.0159(19) -0.0116(19)
O2 0.086(2) 0.135(3) 0.0480(14) -0.0262(16) 0.0139(14) -0.0197(19)
O3 0.085(2) 0.077(2) 0.152(3) 0.007(2) 0.041(2) -0.0051(18)
C14 0.0452(18) 0.0540(19) 0.0307(13) -0.0069(13) 0.0002(13) 0.0012(15)
C4 0.0493(18) 0.0529(19) 0.0313(13) -0.0021(13) -0.0005(13) -0.0044(15)
C18 0.0568(19) 0.071(2) 0.0359(14) -0.0089(14) 0.0040(14) -0.0055(16)
C2 0.0504(19) 0.0521(19) 0.0342(14) -0.0077(13) 0.0047(14) 0.0006(15)
C3 0.0479(18) 0.0483(18) 0.0354(14) -0.0045(13) 0.0033(13) 0.0000(14)
C13 0.0512(19) 0.0520(19) 0.0323(14) -0.0034(13) 0.0029(13) -0.0019(15)
C12 0.0528(19) 0.056(2) 0.0335(14) -0.0044(13) 0.0040(14) -0.0069(16)
C17 0.0465(19) 0.071(2) 0.0383(15) -0.0105(14) 0.0033(14) -0.0010(16)
C1 0.0521(19) 0.050(2) 0.0350(14) -0.0035(13) 0.0016(14) 0.0000(15)
C7 0.0459(19) 0.067(2) 0.0381(15) 0.0007(14) 0.0017(14) 0.0010(16)
C6 0.0471(19) 0.064(2) 0.0422(16) -0.0015(14) 0.0021(14) -0.0119(16)
C8 0.0453(18) 0.069(2) 0.0400(16) -0.0005(15) 0.0033(14) 0.0025(16)
C16 0.050(2) 0.068(2) 0.0407(16) -0.0098(15) 0.0047(14) 0.0071(17)
C5 0.066(2) 0.051(2) 0.0432(16) -0.0060(14) 0.0058(16) -0.0053(17)
C15 0.066(2) 0.0499(19) 0.0421(16) -0.0051(14) 0.0022(16) 0.0003(17)
C11 0.0525(19) 0.054(2) 0.0353(14) -0.0038(13) 0.0053(14) -0.0062(16)
C10 0.055(2) 0.120(4) 0.054(2) -0.018(2) 0.0105(18) -0.022(3)
C19 0.071(2) 0.094(3) 0.0440(17) -0.0047(17) 0.0026(17) 0.009(2)
C9 0.069(2) 0.082(3) 0.0418(17) -0.0066(17) 0.0014(17) -0.014(2)
C20 0.081(3) 0.091(3) 0.0434(18) -0.0025(18) 0.0085(18) 0.017(2)

loop_
_atom_type_symbol
_atom_type_description
_atom_type_scat_dispersion_real
_atom_type_scat_dispersion_imag
_atom_type_scat_source
C C 0.0033 0.0016 'International Tables Vol C Tables 4.2.6.8 and 6.1.1.4'
H H 0.0000 0.0000 'International Tables Vol C Tables 4.2.6.8 and 6.1.1.4'
N N 0.0061 0.0033 'International Tables Vol C Tables 4.2.6.8 and 6.1.1.4'
O O 0.0106 0.0060 'International Tables Vol C Tables 4.2.6.8 and 6.1.1.4'

loop_
_geom_angle_atom_site_label_1
_geom_angle_atom_site_label_2
_geom_angle_atom_site_label_3
_geom_angle
_geom_angle_site_symmetry_1
_geom_angle_site_symmetry_3
_geom_angle_publ_flag
C11 N003 C14 112.4(2) . . ?
C1 N004 C4 112.5(3) . . ?
C4 N005 C6 125.7(3) . . ?
C4 N005 C5 106.1(2) . . ?
C5 N005 C6 128.0(3) . . ?
C14 N006 C16 125.9(3) . . ?
C15 N006 C14 106.2(2) . . ?
C15 N006 C16 127.8(3) . . ?
C2 N007 H007 117.4 . . ?
C1 N007 H007 117.4 . . ?
C1 N007 C2 125.1(3) . . ?
C12 N008 H008 117.4 . . ?
C11 N008 H008 117.4 . . ?
C11 N008 C12 125.3(3) . . ?
C15 N009 C13 103.9(3) . . ?
H00A N00A H00B 120.0 . . ?
C1 N00A H00A 120.0 . . ?
C1 N00A H00B 120.0 . . ?
H00C N00B H00D 120.0 . . ?
C11 N00B H00C 120.0 . . ?
C11 N00B H00D 120.0 . . ?
C5 N00C C3 104.1(3) . . ?
C20 O5 H5A 109.5 . . ?
C19 O6 H6 109.5 . . ?
C9 O2 H2 109.5 . . ?
C10 O3 H3 109.5 . . ?
N003 C14 N006 126.7(3) . . ?
N003 C14 C13 128.2(3) . . ?
N006 C14 C13 105.1(3) . . ?
N004 C4 N005 126.5(3) . . ?
N004 C4 C3 128.2(3) . . ?
N005 C4 C3 105.4(3) . . ?
C17 C18 H18 107.0 . . ?
C17 C18 C19 113.7(3) . . ?
C19 C18 H18 107.0 . . ?
C20 C18 H18 107.0 . . ?
C20 C18 C17 109.0(3) . . ?
C20 C18 C19 112.7(3) . . ?
O1 C2 N007 119.4(3) . . ?
O1 C2 C3 127.8(3) . . ?
N007 C2 C3 112.8(3) . . ?
N00C C3 C4 110.9(3) . . ?
N00C C3 C2 130.6(3) . . ?
C4 C3 C2 118.5(3) . . ?
N009 C13 C14 111.0(3) . . ?
N009 C13 C12 130.4(3) . . ?
C14 C13 C12 118.5(3) . . ?
O4 C12 N008 119.6(3) . . ?
O4 C12 C13 128.3(3) . . ?
N008 C12 C13 112.1(3) . . ?
C18 C17 H17A 109.0 . . ?
C18 C17 H17B 109.0 . . ?
H17A C17 H17B 107.8 . . ?
C16 C17 C18 113.0(3) . . ?
C16 C17 H17A 109.0 . . ?
C16 C17 H17B 109.0 . . ?
N004 C1 N007 122.9(3) . . ?
N00A C1 N004 120.6(3) . . ?
N00A C1 N007 116.5(3) . . ?
H7A C7 H7B 107.6 . . ?
C6 C7 H7A 108.7 . . ?
C6 C7 H7B 108.7 . . ?
C6 C7 C8 114.0(3) . . ?
C8 C7 H7A 108.7 . . ?
C8 C7 H7B 108.7 . . ?
N005 C6 C7 112.2(3) . . ?
N005 C6 H6A 109.2 . . ?
N005 C6 H6B 109.2 . . ?
C7 C6 H6A 109.2 . . ?
C7 C6 H6B 109.2 . . ?
H6A C6 H6B 107.9 . . ?
C7 C8 H8 107.3 . . ?
C10 C8 C7 113.4(3) . . ?
C10 C8 H8 107.3 . . ?
C9 C8 C7 109.4(3) . . ?
C9 C8 H8 107.3 . . ?
C9 C8 C10 111.8(3) . . ?
N006 C16 C17 112.1(3) . . ?
N006 C16 H16A 109.2 . . ?
N006 C16 H16B 109.2 . . ?
C17 C16 H16A 109.2 . . ?
C17 C16 H16B 109.2 . . ?
H16A C16 H16B 107.9 . . ?
N005 C5 H5 123.2 . . ?
N00C C5 N005 113.5(3) . . ?
N00C C5 H5 123.2 . . ?
N006 C15 H15 123.1 . . ?
N009 C15 N006 113.7(3) . . ?
N009 C15 H15 123.1 . . ?
N003 C11 N008 123.4(3) . . ?
N003 C11 N00B 120.3(3) . . ?
N00B C11 N008 116.3(3) . . ?
O3 C10 C8 111.0(3) . . ?
O3 C10 H10A 109.4 . . ?
O3 C10 H10B 109.4 . . ?
C8 C10 H10A 109.4 . . ?
C8 C10 H10B 109.4 . . ?
H10A C10 H10B 108.0 . . ?
O6 C19 C18 109.9(3) . . ?
O6 C19 H19A 109.7 . . ?
O6 C19 H19B 109.7 . . ?
C18 C19 H19A 109.7 . . ?
C18 C19 H19B 109.7 . . ?
H19A C19 H19B 108.2 . . ?
O2 C9 C8 110.2(3) . . ?
O2 C9 H9A 109.6 . . ?
O2 C9 H9B 109.6 . . ?
C8 C9 H9A 109.6 . . ?
C8 C9 H9B 109.6 . . ?
H9A C9 H9B 108.1 . . ?
O5 C20 C18 111.4(3) . . ?
O5 C20 H20A 109.3 . . ?
O5 C20 H20B 109.3 . . ?
C18 C20 H20A 109.3 . . ?
C18 C20 H20B 109.3 . . ?
H20A C20 H20B 108.0 . . ?

loop_
_geom_bond_atom_site_label_1
_geom_bond_atom_site_label_2
_geom_bond_distance
_geom_bond_site_symmetry_2
_geom_bond_publ_flag
O1 C2 1.256(3) . ?
O4 C12 1.245(3) . ?
N003 C14 1.354(4) . ?
N003 C11 1.328(4) . ?
N004 C4 1.356(4) . ?
N004 C1 1.328(4) . ?
N005 C4 1.368(4) . ?
N005 C6 1.465(4) . ?
N005 C5 1.372(4) . ?
N006 C14 1.372(4) . ?
N006 C16 1.465(4) . ?
N006 C15 1.368(4) . ?
N007 H007 0.8600 . ?
N007 C2 1.378(4) . ?
N007 C1 1.378(4) . ?
N008 H008 0.8600 . ?
N008 C12 1.387(4) . ?
N008 C11 1.368(4) . ?
N009 C13 1.381(4) . ?
N009 C15 1.305(4) . ?
N00A H00A 0.8600 . ?
N00A H00B 0.8600 . ?
N00A C1 1.326(4) . ?
N00B H00C 0.8600 . ?
N00B H00D 0.8600 . ?
N00B C11 1.329(4) . ?
N00C C3 1.380(4) . ?
N00C C5 1.301(4) . ?
O5 H5A 0.8200 . ?
O5 C20 1.420(4) . ?
O6 H6 0.8200 . ?
O6 C19 1.390(5) . ?
O2 H2 0.8200 . ?
O2 C9 1.421(4) . ?
O3 H3 0.8200 . ?
O3 C10 1.408(5) . ?
C14 C13 1.384(4) . ?
C4 C3 1.381(4) . ?
C18 H18 0.9800 . ?
C18 C17 1.526(4) . ?
C18 C19 1.542(5) . ?
C18 C20 1.506(5) . ?
C2 C3 1.404(4) . ?
C13 C12 1.415(4) . ?
C17 H17A 0.9700 . ?
C17 H17B 0.9700 . ?
C17 C16 1.518(4) . ?
C7 H7A 0.9700 . ?
C7 H7B 0.9700 . ?
C7 C6 1.516(4) . ?
C7 C8 1.528(4) . ?
C6 H6A 0.9700 . ?
C6 H6B 0.9700 . ?
C8 H8 0.9800 . ?
C8 C10 1.511(5) . ?
C8 C9 1.504(4) . ?
C16 H16A 0.9700 . ?
C16 H16B 0.9700 . ?
C5 H5 0.9300 . ?
C15 H15 0.9300 . ?
C10 H10A 0.9700 . ?
C10 H10B 0.9700 . ?
C19 H19A 0.9700 . ?
C19 H19B 0.9700 . ?
C9 H9A 0.9700 . ?
C9 H9B 0.9700 . ?
C20 H20A 0.9700 . ?
C20 H20B 0.9700 . ?
